data_4509000
loop_
_publ_author_name
'Hisaki, Ichiro'
'Sakamoto, Yuu'
'Shigemitsu, Hajime'
'Tohnai, Norimitsu'
'Miyata, Mikiji'

_publ_section_title
;
 Conformational Polymorphism of Octadehydrodibenzo[12]annulene with
 Dimethyl Phthalate Moieties
;
_journal_issue 1
_journal_name_full 'Crystal Growth &amp; Design'
_journal_page_first 414
_journal_paper_doi 10.1021/cg800643e
_journal_volume 9
_journal_year 2009
_chemical_formula_moiety 'C28 H16 O8 '
_chemical_formula_sum 'C28 H16 O8'
_chemical_formula_weight 480.43
_space_group_IT_number 14
_symmetry_cell_setting monoclinic
_symmetry_Int_Tables_number 14
_symmetry_space_group_name_Hall '-P 2ybc'
_symmetry_space_group_name_H-M 'P 1 21/c 1'
_cell_angle_alpha 90.0000
_cell_angle_beta 97.460(3)
_cell_angle_gamma 90.0000
_cell_formula_units_Z 2
_cell_length_a 13.0212(6)
_cell_length_b 9.1207(4)
_cell_length_c 9.5017(4)
_cell_measurement_reflns_used 2610
_cell_measurement_temperature 153.1
_cell_measurement_theta_max 68.1
_cell_measurement_theta_min 3.4
_cell_volume 1118.89(9)
_computing_cell_refinement PROCESS-AUTO
_computing_data_collection PROCESS-AUTO
_computing_data_reduction CrystalStructure
_computing_publication_material 'CrystalStructure 3.8'
_computing_structure_refinement SHELXL
_computing_structure_solution SIR2004
_diffrn_detector_area_resol_mean 10.00
_diffrn_measured_fraction_theta_full 0.997
_diffrn_measured_fraction_theta_max 0.997
_diffrn_measurement_device_type 'Rigaku RAXIS-RAPID'
_diffrn_measurement_method \w
_diffrn_radiation_type 'Cu K\a'
_diffrn_radiation_wavelength 1.54187
_diffrn_reflns_av_R_equivalents 0.112
_diffrn_reflns_limit_h_max 15
_diffrn_reflns_limit_h_min -15
_diffrn_reflns_limit_k_max 10
_diffrn_reflns_limit_k_min -10
_diffrn_reflns_limit_l_max 11
_diffrn_reflns_limit_l_min -11
_diffrn_reflns_number 11204
_diffrn_reflns_theta_full 68.19
_diffrn_reflns_theta_max 68.19
_exptl_absorpt_coefficient_mu 0.889
_exptl_absorpt_correction_type none
_exptl_crystal_colour yellow
_exptl_crystal_density_diffrn 1.426
_exptl_crystal_density_method 'not measured'
_exptl_crystal_description platelet
_exptl_crystal_F_000 496.00
_exptl_crystal_size_max 0.18
_exptl_crystal_size_mid 0.09
_exptl_crystal_size_min 0.05
_refine_diff_density_max 0.28
_refine_diff_density_min -0.40
_refine_ls_extinction_method none
_refine_ls_goodness_of_fit_ref 1.070
_refine_ls_hydrogen_treatment refall
_refine_ls_number_parameters 164
_refine_ls_number_reflns 2037
_refine_ls_R_factor_gt 0.0821
_refine_ls_shift/su_max 0.0000
_refine_ls_structure_factor_coef Fsqd
_refine_ls_weighting_details 'w = 1/[\s^2^(Fo^2^)+(0.1254P)^2^+0.0000P] where P=(Fo^2^+2Fc^2^)/3'
_refine_ls_weighting_scheme calc
_refine_ls_wR_factor_ref 0.2657
_reflns_number_gt 1003
_reflns_number_total 2037
_reflns_threshold_expression F^2^>2.0\s(F^2^)
_cod_data_source_file cg800643esup3.cif
_cod_data_source_block D12DBA_Phtha_formI
_cod_original_cell_volume 1118.89(8)
_cod_original_formula_sum 'C28 H16 O8 '
_cod_database_code 4509000

loop_
_symmetry_equiv_pos_site_id
_symmetry_equiv_pos_as_xyz
1 +X,+Y,+Z
2 -X,1/2+Y,1/2-Z
3 -X,-Y,-Z
4 +X,1/2-Y,1/2+Z

loop_
_atom_site_label
_atom_site_type_symbol
_atom_site_fract_x
_atom_site_fract_y
_atom_site_fract_z
_atom_site_U_iso_or_equiv
_atom_site_adp_type
_atom_site_occupancy
_atom_site_symmetry_multiplicity
_atom_site_calc_flag
_atom_site_refinement_flags
O(1) O 0.9075(2) 0.7545(3) 0.5702(3) 0.0700(11) Uani 1.00 1 d .
O(2) O 0.9369(2) 0.5216(3) 0.6380(3) 0.0510(9) Uani 1.00 1 d .
O(3) O 0.7536(2) 0.2615(3) 0.7055(3) 0.0575(10) Uani 1.00 1 d .
O(4) O 0.7699(2) 0.4925(3) 0.7883(2) 0.0486(9) Uani 1.00 1 d .
C(1) C 0.5948(3) 0.6369(4) 0.0069(4) 0.0467(11) Uani 1.00 1 d .
C(2) C 0.6348(3) 0.6245(5) 0.1283(4) 0.0487(12) Uani 1.00 1 d .
C(3) C 0.6660(3) 0.5754(4) 0.2709(4) 0.0476(12) Uani 1.00 1 d .
C(4) C 0.7522(3) 0.6303(4) 0.3562(4) 0.0475(11) Uani 1.00 1 d .
C(5) C 0.7817(3) 0.5711(4) 0.4910(4) 0.0446(11) Uani 1.00 1 d .
C(6) C 0.8806(3) 0.6286(5) 0.5694(4) 0.0496(12) Uani 1.00 1 d .
C(7) C 1.0279(3) 0.5703(4) 0.7307(4) 0.0588(14) Uani 1.00 1 d .
C(8) C 0.7242(3) 0.4610(4) 0.5442(4) 0.0432(11) Uani 1.00 1 d .
C(9) C 0.7505(3) 0.3923(5) 0.6857(4) 0.0462(11) Uani 1.00 1 d .
C(10) C 0.8073(4) 0.4346(5) 0.9274(4) 0.0603(14) Uani 1.00 1 d .
C(11) C 0.6367(3) 0.4072(5) 0.4592(4) 0.0472(12) Uani 1.00 1 d .
C(12) C 0.6065(3) 0.4611(4) 0.3240(4) 0.0463(11) Uani 1.00 1 d .
C(13) C 0.5214(3) 0.4026(5) 0.2275(4) 0.0505(12) Uani 1.00 1 d .
C(14) C 0.4618(3) 0.3740(5) 0.1244(4) 0.0515(12) Uani 1.00 1 d .
H(1) H 0.7911 0.7081 0.3229 0.057 Uiso 1.00 1 c R
H(2) H 1.0646 0.4850 0.7754 0.071 Uiso 1.00 1 c R
H(3) H 1.0068 0.6348 0.8043 0.071 Uiso 1.00 1 c R
H(4) H 1.0739 0.6240 0.6750 0.071 Uiso 1.00 1 c R
H(5) H 0.5970 0.3318 0.4951 0.057 Uiso 1.00 1 c R
H(6) H 0.8194 0.5155 0.9954 0.072 Uiso 1.00 1 c R
H(7) H 0.8723 0.3815 0.9233 0.072 Uiso 1.00 1 c R
H(8) H 0.7556 0.3675 0.9577 0.072 Uiso 1.00 1 c R

loop_
_atom_site_aniso_label
_atom_site_aniso_U_11
_atom_site_aniso_U_22
_atom_site_aniso_U_33
_atom_site_aniso_U_12
_atom_site_aniso_U_13
_atom_site_aniso_U_23
O(1) 0.075(2) 0.051(2) 0.076(2) -0.0074(19) -0.021(2) 0.0023(18)
O(2) 0.0458(18) 0.051(2) 0.052(2) 0.0030(15) -0.0070(16) 0.0040(15)
O(3) 0.077(2) 0.048(2) 0.0454(19) -0.0006(17) -0.0002(17) 0.0035(15)
O(4) 0.064(2) 0.0488(19) 0.0314(16) 0.0003(16) -0.0014(15) -0.0013(13)
C(1) 0.045(2) 0.048(2) 0.047(2) -0.001(2) 0.004(2) 0.002(2)
C(2) 0.044(2) 0.058(3) 0.043(2) 0.002(2) 0.001(2) 0.002(2)
C(3) 0.050(2) 0.051(3) 0.041(2) -0.000(2) 0.003(2) 0.005(2)
C(4) 0.046(2) 0.051(2) 0.043(2) 0.002(2) -0.000(2) 0.004(2)
C(5) 0.046(2) 0.046(2) 0.040(2) 0.002(2) 0.000(2) -0.003(2)
C(6) 0.052(3) 0.054(3) 0.042(2) 0.000(2) 0.003(2) -0.000(2)
C(7) 0.048(2) 0.067(3) 0.057(3) 0.003(2) -0.011(2) -0.002(2)
C(8) 0.044(2) 0.046(2) 0.038(2) 0.002(2) -0.000(2) -0.002(2)
C(9) 0.048(2) 0.053(3) 0.037(2) -0.003(2) 0.002(2) 0.000(2)
C(10) 0.080(3) 0.065(3) 0.034(2) -0.002(2) 0.001(2) 0.005(2)
C(11) 0.049(2) 0.055(3) 0.037(2) -0.004(2) 0.004(2) 0.002(2)
C(12) 0.040(2) 0.054(2) 0.043(2) 0.003(2) -0.000(2) -0.001(2)
C(13) 0.049(2) 0.058(3) 0.044(2) -0.001(2) 0.003(2) 0.005(2)
C(14) 0.053(2) 0.055(3) 0.045(2) -0.007(2) 0.001(2) 0.004(2)

loop_
_atom_type_symbol
_atom_type_description
_atom_type_scat_dispersion_real
_atom_type_scat_dispersion_imag
_atom_type_scat_source
C C 0.018 0.009
;
International Tables for Crystallography
(1992, Vol. C, Tables 4.2.6.8 and 6.1.1.4)
;
H H 0.000 0.000
;
International Tables for Crystallography
(1992, Vol. C, Table 6.1.1.4)
;
O O 0.049 0.032
;
International Tables for Crystallography
(1992, Vol. C, Tables 4.2.6.8 and 6.1.1.4)
;

loop_
_geom_angle_atom_site_label_1
_geom_angle_atom_site_label_2
_geom_angle_atom_site_label_3
_geom_angle
_geom_angle_publ_flag
_geom_angle_site_symmetry_1
_geom_angle_site_symmetry_3
C(6) O(2) C(7) 115.1(3) yes . .
C(9) O(4) C(10) 115.2(3) yes . .
C(2) C(1) C(14) 168.2(4) yes . 3_665
C(1) C(2) C(3) 164.8(4) yes . .
C(2) C(3) C(4) 123.1(4) yes . .
C(2) C(3) C(12) 117.4(3) yes . .
C(4) C(3) C(12) 119.4(3) yes . .
C(3) C(4) C(5) 120.0(4) yes . .
C(4) C(5) C(6) 115.9(3) yes . .
C(4) C(5) C(8) 121.1(3) yes . .
C(6) C(5) C(8) 122.9(3) yes . .
O(1) C(6) O(2) 123.6(4) yes . .
O(1) C(6) C(5) 124.7(4) yes . .
O(2) C(6) C(5) 111.6(4) yes . .
C(5) C(8) C(9) 124.4(3) yes . .
C(5) C(8) C(11) 118.8(3) yes . .
C(9) C(8) C(11) 116.7(3) yes . .
O(3) C(9) O(4) 124.2(3) yes . .
O(3) C(9) C(8) 124.0(4) yes . .
O(4) C(9) C(8) 111.8(4) yes . .
C(8) C(11) C(12) 121.6(4) yes . .
C(3) C(12) C(11) 119.0(3) yes . .
C(3) C(12) C(13) 116.8(3) yes . .
C(11) C(12) C(13) 124.1(4) yes . .
C(12) C(13) C(14) 164.2(5) yes . .
C(1) C(14) C(13) 167.8(5) yes 3_665 .
C(3) C(4) H(1) 120.0 no . .
C(5) C(4) H(1) 120.0 no . .
O(2) C(7) H(2) 109.5 no . .
O(2) C(7) H(3) 109.5 no . .
O(2) C(7) H(4) 109.5 no . .
H(2) C(7) H(3) 109.5 no . .
H(2) C(7) H(4) 109.5 no . .
H(3) C(7) H(4) 109.5 no . .
O(4) C(10) H(6) 109.5 no . .
O(4) C(10) H(7) 109.5 no . .
O(4) C(10) H(8) 109.5 no . .
H(6) C(10) H(7) 109.5 no . .
H(6) C(10) H(8) 109.5 no . .
H(7) C(10) H(8) 109.5 no . .
C(8) C(11) H(5) 119.2 no . .
C(12) C(11) H(5) 119.2 no . .

loop_
_geom_bond_atom_site_label_1
_geom_bond_atom_site_label_2
_geom_bond_distance
_geom_bond_publ_flag
_geom_bond_site_symmetry_2
O(1) C(6) 1.200(6) yes .
O(2) C(6) 1.338(5) yes .
O(2) C(7) 1.452(5) yes .
O(3) C(9) 1.207(6) yes .
O(4) C(9) 1.337(5) yes .
O(4) C(10) 1.448(4) yes .
C(1) C(2) 1.207(5) yes .
C(1) C(14) 1.368(6) yes 3_665
C(2) C(3) 1.435(5) yes .
C(3) C(4) 1.390(5) yes .
C(3) C(12) 1.430(6) yes .
C(4) C(5) 1.397(5) yes .
C(5) C(6) 1.496(6) yes .
C(5) C(8) 1.387(6) yes .
C(8) C(9) 1.482(5) yes .
C(8) C(11) 1.397(5) yes .
C(11) C(12) 1.384(6) yes .
C(12) C(13) 1.445(6) yes .
C(13) C(14) 1.197(6) yes .
C(4) H(1) 0.950 no .
C(7) H(2) 0.980 no .
C(7) H(3) 0.980 no .
C(7) H(4) 0.980 no .
C(10) H(6) 0.980 no .
C(10) H(7) 0.980 no .
C(10) H(8) 0.980 no .
C(11) H(5) 0.950 no .

loop_
_geom_contact_atom_site_label_1
_geom_contact_atom_site_label_2
_geom_contact_distance
_geom_contact_site_symmetry_2
O(1) O(2) 2.238(4) .
O(1) C(4) 2.905(5) .
O(1) C(5) 2.393(5) .
O(1) C(7) 2.643(5) .
O(1) C(7) 3.489(5) 2_756
O(1) C(8) 3.573(5) .
O(1) C(10) 3.335(5) 4_564
O(2) O(1) 2.238(4) .
O(2) O(2) 3.295(4) 3_766
O(2) O(3) 3.483(4) .
O(2) O(4) 2.764(4) .
O(2) C(4) 3.502(4) .
O(2) C(5) 2.346(4) .
O(2) C(6) 3.553(5) 3_766
O(2) C(8) 2.851(5) .
O(2) C(9) 2.788(5) .
O(2) C(10) 3.499(5) .
O(3) O(2) 3.483(4) .
O(3) O(4) 2.250(4) .
O(3) C(3) 3.363(5) 4_555
O(3) C(5) 3.530(5) .
O(3) C(7) 3.324(5) 2_746
O(3) C(8) 2.378(5) .
O(3) C(10) 2.654(5) .
O(3) C(10) 3.339(5) 4_554
O(3) C(11) 2.938(5) .
O(3) C(11) 3.384(5) 4_555
O(3) C(12) 3.101(5) 4_555
O(3) C(13) 3.404(5) 4_555
O(4) O(2) 2.764(4) .
O(4) O(3) 2.250(4) .
O(4) C(1) 3.533(5) 1_556
O(4) C(4) 3.513(5) 4_565
O(4) C(5) 2.938(5) .
O(4) C(6) 2.954(5) .
O(4) C(7) 3.545(5) .
O(4) C(8) 2.336(4) .
O(4) C(11) 3.462(4) .
O(4) C(14) 3.453(5) 3_666
C(1) O(4) 3.533(5) 1_554
C(1) C(1) 3.502(6) 3_665
C(1) C(3) 2.619(5) .
C(1) C(4) 3.395(6) 4_564
C(1) C(10) 3.490(6) 1_554
C(1) C(12) 3.399(6) .
C(1) C(13) 3.223(6) .
C(1) C(13) 2.551(5) 3_665
C(1) C(14) 3.240(6) .
C(2) C(4) 2.484(5) .
C(2) C(10) 3.578(6) 1_554
C(2) C(12) 2.449(6) .
C(2) C(13) 2.743(6) .
C(2) C(14) 3.206(6) .
C(2) C(14) 2.562(6) 3_665
C(3) O(3) 3.363(5) 4_554
C(3) C(1) 2.619(5) .
C(3) C(5) 2.413(5) .
C(3) C(8) 2.810(5) .
C(3) C(11) 2.425(6) .
C(3) C(13) 2.449(6) .
C(3) C(14) 3.380(6) .
C(3) C(14) 3.407(6) 2_655
C(4) O(1) 2.905(5) .
C(4) O(2) 3.502(4) .
C(4) O(4) 3.513(5) 4_564
C(4) C(1) 3.395(6) 4_565
C(4) C(2) 2.484(5) .
C(4) C(6) 2.453(5) .
C(4) C(7) 3.583(6) 3_766
C(4) C(8) 2.424(6) .
C(4) C(11) 2.782(6) .
C(4) C(12) 2.435(6) .
C(4) C(14) 3.588(6) 2_655
C(5) O(1) 2.393(5) .
C(5) O(2) 2.346(4) .
C(5) O(3) 3.530(5) .
C(5) O(4) 2.938(5) .
C(5) C(3) 2.413(5) .
C(5) C(9) 2.539(6) .
C(5) C(11) 2.396(6) .
C(5) C(12) 2.791(5) .
C(6) O(2) 3.553(5) 3_766
C(6) O(4) 2.954(5) .
C(6) C(4) 2.453(5) .
C(6) C(7) 2.355(6) .
C(6) C(8) 2.533(6) .
C(6) C(9) 3.037(7) .
C(7) O(1) 2.643(5) .
C(7) O(1) 3.489(5) 2_746
C(7) O(3) 3.324(5) 2_756
C(7) O(4) 3.545(5) .
C(7) C(4) 3.583(6) 3_766
C(7) C(6) 2.355(6) .
C(8) O(1) 3.573(5) .
C(8) O(2) 2.851(5) .
C(8) O(3) 2.378(5) .
C(8) O(4) 2.336(4) .
C(8) C(3) 2.810(5) .
C(8) C(4) 2.424(6) .
C(8) C(6) 2.533(6) .
C(8) C(12) 2.428(5) .
C(9) O(2) 2.788(5) .
C(9) C(5) 2.539(6) .
C(9) C(6) 3.037(7) .
C(9) C(10) 2.352(5) .
C(9) C(11) 2.452(5) .
C(10) O(1) 3.335(5) 4_565
C(10) O(2) 3.499(5) .
C(10) O(3) 2.654(5) .
C(10) O(3) 3.339(5) 4_555
C(10) C(1) 3.490(6) 1_556
C(10) C(2) 3.578(6) 1_556
C(10) C(9) 2.352(5) .
C(11) O(3) 2.938(5) .
C(11) O(3) 3.384(5) 4_554
C(11) O(4) 3.462(4) .
C(11) C(3) 2.425(6) .
C(11) C(4) 2.782(6) .
C(11) C(5) 2.396(6) .
C(11) C(9) 2.452(5) .
C(11) C(13) 2.499(5) .
C(12) O(3) 3.101(5) 4_554
C(12) C(1) 3.399(6) .
C(12) C(2) 2.449(6) .
C(12) C(4) 2.435(6) .
C(12) C(5) 2.791(5) .
C(12) C(8) 2.428(5) .
C(12) C(14) 2.617(6) .
C(13) O(3) 3.404(5) 4_554
C(13) C(1) 3.223(6) .
C(13) C(1) 2.551(5) 3_665
C(13) C(2) 2.743(6) .
C(13) C(3) 2.449(6) .
C(13) C(11) 2.499(5) .
C(14) O(4) 3.453(5) 3_666
C(14) C(1) 3.240(6) .
C(14) C(2) 3.206(6) .
C(14) C(2) 2.562(6) 3_665
C(14) C(3) 3.380(6) .
C(14) C(3) 3.407(6) 2_645
C(14) C(4) 3.588(6) 2_645
C(14) C(12) 2.617(6) .
C(14) C(14) 3.532(6) 3_665
O(1) H(1) 2.660 .
O(1) H(1) 3.020 4_565
O(1) H(2) 2.563 2_756
O(1) H(3) 2.657 .
O(1) H(3) 3.151 4_564
O(1) H(4) 2.558 .
O(1) H(6) 2.452 4_564
O(1) H(7) 3.086 2_756
O(2) H(2) 2.004 .
O(2) H(3) 2.004 .
O(2) H(4) 2.004 .
O(2) H(4) 3.243 3_766
O(2) H(7) 3.206 .
O(3) H(2) 3.447 2_746
O(3) H(3) 3.339 2_746
O(3) H(4) 2.692 2_746
O(3) H(5) 2.740 .
O(3) H(6) 3.397 4_554
O(3) H(7) 2.653 .
O(3) H(7) 3.516 4_554
O(3) H(8) 2.581 .
O(3) H(8) 2.635 4_554
O(4) H(1) 2.759 4_565
O(4) H(3) 3.332 .
O(4) H(6) 2.001 .
O(4) H(7) 2.001 .
O(4) H(8) 2.001 .
C(1) H(1) 3.571 4_564
C(1) H(5) 3.063 2_655
C(1) H(6) 3.142 1_554
C(1) H(8) 3.301 1_554
C(2) H(1) 2.676 .
C(2) H(6) 3.024 1_554
C(2) H(8) 3.355 1_554
C(3) H(1) 2.038 .
C(3) H(5) 3.283 .
C(3) H(6) 3.534 1_554
C(4) H(2) 3.022 3_766
C(4) H(4) 3.281 3_766
C(4) H(6) 3.557 4_564
C(5) H(1) 2.044 .
C(5) H(2) 3.462 3_766
C(5) H(4) 3.155 3_766
C(5) H(5) 3.252 .
C(6) H(1) 2.581 .
C(6) H(1) 3.179 4_565
C(6) H(2) 3.173 .
C(6) H(2) 3.594 3_766
C(6) H(3) 2.595 .
C(6) H(4) 2.586 .
C(6) H(4) 3.377 3_766
C(6) H(6) 3.395 4_564
C(7) H(1) 3.546 3_766
C(7) H(6) 3.161 3_767
C(7) H(7) 3.374 .
C(7) H(7) 3.518 2_756
C(7) H(7) 3.403 3_767
C(8) H(1) 3.277 .
C(8) H(5) 2.037 .
C(8) H(8) 3.148 4_554
C(9) H(4) 3.491 2_746
C(9) H(5) 2.576 .
C(9) H(6) 3.170 .
C(9) H(7) 2.587 .
C(9) H(8) 2.587 .
C(9) H(8) 3.217 4_554
C(10) H(1) 3.405 4_565
C(10) H(2) 3.173 3_767
C(10) H(3) 3.499 .
C(10) H(3) 3.340 3_767
C(10) H(4) 3.429 2_746
C(11) H(8) 2.946 4_554
C(12) H(1) 3.296 .
C(12) H(5) 2.025 .
C(13) H(5) 2.684 .
C(13) H(5) 3.313 4_554
C(14) H(5) 2.949 4_554
H(1) O(1) 2.660 .
H(1) O(1) 3.020 4_564
H(1) O(4) 2.759 4_564
H(1) C(1) 3.571 4_565
H(1) C(2) 2.676 .
H(1) C(3) 2.038 .
H(1) C(5) 2.044 .
H(1) C(6) 2.581 .
H(1) C(6) 3.179 4_564
H(1) C(7) 3.546 3_766
H(1) C(8) 3.277 .
H(1) C(10) 3.405 4_564
H(1) C(12) 3.296 .
H(1) H(2) 2.822 3_766
H(1) H(3) 3.178 4_564
H(1) H(4) 3.501 3_766
H(1) H(6) 3.004 4_564
H(2) O(1) 2.563 2_746
H(2) O(2) 2.004 .
H(2) O(3) 3.447 2_756
H(2) C(4) 3.022 3_766
H(2) C(5) 3.462 3_766
H(2) C(6) 3.173 .
H(2) C(6) 3.594 3_766
H(2) C(10) 3.173 3_767
H(2) H(1) 2.822 3_766
H(2) H(3) 1.600 .
H(2) H(3) 3.385 2_746
H(2) H(4) 1.600 .
H(2) H(6) 2.484 3_767
H(2) H(7) 3.170 .
H(2) H(7) 3.121 3_767
H(2) H(8) 3.490 3_767
H(3) O(1) 2.657 .
H(3) O(1) 3.151 4_565
H(3) O(2) 2.004 .
H(3) O(3) 3.339 2_756
H(3) O(4) 3.332 .
H(3) C(6) 2.595 .
H(3) C(10) 3.499 .
H(3) C(10) 3.340 3_767
H(3) H(1) 3.178 4_565
H(3) H(2) 1.600 .
H(3) H(2) 3.385 2_756
H(3) H(4) 1.600 .
H(3) H(6) 3.405 .
H(3) H(6) 3.083 3_767
H(3) H(7) 3.193 .
H(3) H(7) 2.854 3_767
H(3) H(8) 3.587 3_767
H(4) O(1) 2.558 .
H(4) O(2) 2.004 .
H(4) O(2) 3.243 3_766
H(4) O(3) 2.692 2_756
H(4) C(4) 3.281 3_766
H(4) C(5) 3.155 3_766
H(4) C(6) 2.586 .
H(4) C(6) 3.377 3_766
H(4) C(9) 3.491 2_756
H(4) C(10) 3.429 2_756
H(4) H(1) 3.501 3_766
H(4) H(2) 1.600 .
H(4) H(3) 1.600 .
H(4) H(6) 3.497 3_767
H(4) H(7) 2.655 2_756
H(4) H(8) 3.490 2_756
H(5) O(3) 2.740 .
H(5) C(1) 3.063 2_645
H(5) C(3) 3.283 .
H(5) C(5) 3.252 .
H(5) C(8) 2.037 .
H(5) C(9) 2.576 .
H(5) C(12) 2.025 .
H(5) C(13) 2.684 .
H(5) C(13) 3.313 4_555
H(5) C(14) 2.949 4_555
H(5) H(8) 2.809 4_554
H(6) O(1) 2.452 4_565
H(6) O(3) 3.397 4_555
H(6) O(4) 2.001 .
H(6) C(1) 3.142 1_556
H(6) C(2) 3.024 1_556
H(6) C(3) 3.534 1_556
H(6) C(4) 3.557 4_565
H(6) C(6) 3.395 4_565
H(6) C(7) 3.161 3_767
H(6) C(9) 3.170 .
H(6) H(1) 3.004 4_565
H(6) H(2) 2.484 3_767
H(6) H(3) 3.405 .
H(6) H(3) 3.083 3_767
H(6) H(4) 3.497 3_767
H(6) H(7) 1.600 .
H(6) H(8) 1.600 .
H(7) O(1) 3.086 2_746
H(7) O(2) 3.206 .
H(7) O(3) 2.653 .
H(7) O(3) 3.516 4_555
H(7) O(4) 2.001 .
H(7) C(7) 3.374 .
H(7) C(7) 3.518 2_746
H(7) C(7) 3.403 3_767
H(7) C(9) 2.587 .
H(7) H(2) 3.170 .
H(7) H(2) 3.121 3_767
H(7) H(3) 3.193 .
H(7) H(3) 2.854 3_767
H(7) H(4) 2.655 2_746
H(7) H(6) 1.600 .
H(7) H(8) 1.600 .
H(8) O(3) 2.581 .
H(8) O(3) 2.635 4_555
H(8) O(4) 2.001 .
H(8) C(1) 3.301 1_556
H(8) C(2) 3.355 1_556
H(8) C(8) 3.148 4_555
H(8) C(9) 2.587 .
H(8) C(9) 3.217 4_555
H(8) C(11) 2.946 4_555
H(8) H(2) 3.490 3_767
H(8) H(3) 3.587 3_767
H(8) H(4) 3.490 2_746
H(8) H(5) 2.809 4_555
H(8) H(6) 1.600 .
H(8) H(7) 1.600 .

loop_
_geom_torsion_atom_site_label_1
_geom_torsion_atom_site_label_2
_geom_torsion_atom_site_label_3
_geom_torsion_atom_site_label_4
_geom_torsion
_geom_torsion_site_symmetry_1
_geom_torsion_site_symmetry_3
_geom_torsion_site_symmetry_4
C(7) O(2) C(6) O(1) 7.8(6) . . .
C(7) O(2) C(6) C(5) -172.8(3) . . .
C(10) O(4) C(9) O(3) 6.7(6) . . .
C(10) O(4) C(9) C(8) -173.4(3) . . .
C(2) C(1) C(14) C(13) 10(4) . 3_665 3_665
C(14) C(1) C(2) C(3) 4(3) 3_665 . .
C(1) C(2) C(3) C(4) 165.1(16) . . .
C(1) C(2) C(3) C(12) -13(2) . . .
C(2) C(3) C(4) C(5) -176.1(4) . . .
C(2) C(3) C(12) C(11) 177.6(4) . . .
C(2) C(3) C(12) C(13) 1.5(6) . . .
C(4) C(3) C(12) C(11) -0.4(6) . . .
C(4) C(3) C(12) C(13) -176.5(4) . . .
C(12) C(3) C(4) C(5) 1.8(6) . . .
C(3) C(4) C(5) C(6) 174.9(4) . . .
C(3) C(4) C(5) C(8) -2.3(6) . . .
C(4) C(5) C(6) O(1) 39.8(6) . . .
C(4) C(5) C(6) O(2) -139.5(4) . . .
C(4) C(5) C(8) C(9) 179.8(4) . . .
C(4) C(5) C(8) C(11) 1.4(6) . . .
C(6) C(5) C(8) C(9) 2.8(7) . . .
C(6) C(5) C(8) C(11) -175.6(4) . . .
C(8) C(5) C(6) O(1) -143.1(4) . . .
C(8) C(5) C(6) O(2) 37.6(6) . . .
C(5) C(8) C(9) O(3) -130.8(5) . . .
C(5) C(8) C(9) O(4) 49.3(5) . . .
C(5) C(8) C(11) C(12) 0.0(5) . . .
C(9) C(8) C(11) C(12) -178.5(4) . . .
C(11) C(8) C(9) O(3) 47.6(6) . . .
C(11) C(8) C(9) O(4) -132.3(4) . . .
C(8) C(11) C(12) C(3) -0.5(6) . . .
C(8) C(11) C(12) C(13) 175.3(4) . . .
C(3) C(12) C(13) C(14) 10(2) . . .
C(11) C(12) C(13) C(14) -165.8(16) . . .
C(12) C(13) C(14) C(1) -6(4) . . 3_665
